data_1574852
loop_
_publ_author_name
'Nguyen, Tri Minh'
'Tawfik, Sherif Abdulkader'
'Tran, Truyen'
'Gupta, Sunil'
'Rana, Santu'
'Venkatesh, Svetha'

_publ_section_title
;
 The search for superionic solid-state electrolytes using a
 physics-informed generative model.
;
_journal_issue 17
_journal_name_full 'Materials horizons'
_journal_page_first 6945
_journal_page_last 6955
_journal_paper_doi 10.1039/d5mh00767d
_journal_volume 12
_journal_year 2025
_chemical_formula_structural LiI
_chemical_formula_sum 'I8 Li8'
_space_group_IT_number 1
_space_group_name_Hall 'P 1'
_space_group_name_H-M_alt 'P 1'
_symmetry_Int_Tables_number 1
_symmetry_space_group_name_H-M 'P 1'
_audit_update_record
;
2025-04-08 deposited with the CCDC.	2025-06-06 downloaded from the CCDC.
;
_cell_angle_alpha 90.00000328
_cell_angle_beta 90.00002188
_cell_angle_gamma 89.99996486
_cell_formula_units_Z 8
_cell_length_a 8.59968677
_cell_length_b 9.33258631
_cell_length_c 7.37288568
_cell_volume 591.728
_cod_data_source_file d5mh00767d2.cif
_cod_data_source_block LiI_CCDC1
_cod_depositor_comments 'Adding full bibliography for 1574820--1574854.cif.'
_cod_original_cell_volume 591.72803807
_cod_original_formula_sum 'Li8 I8'
_cod_database_code 1574852

loop_
_symmetry_equiv_pos_site_id
_symmetry_equiv_pos_as_xyz
1 'x, y, z'

loop_
_atom_site_type_symbol
_atom_site_label
_atom_site_symmetry_multiplicity
_atom_site_fract_x
_atom_site_fract_y
_atom_site_fract_z
_atom_site_occupancy
Li Li0 1 0.13610957 0.13716238 0.46098000 1
Li Li1 1 0.63611038 0.36283811 0.46097991 1
Li Li2 1 0.86388737 0.13716120 0.96098405 1
Li Li3 1 0.86389086 0.86283713 0.46098181 1
Li Li4 1 0.13611267 0.86283922 0.96098293 1
Li Li5 1 0.36389005 0.63716236 0.46098124 1
Li Li6 1 0.36388793 0.36283847 0.96098423 1
Li Li7 1 0.63611223 0.63716109 0.96098220 1
I I8 1 0.17239330 0.85283219 0.33564106 1
I I9 1 0.67239200 0.64716866 0.33564069 1
I I10 1 0.82761069 0.85282834 0.83564058 1
I I11 1 0.82760655 0.14716738 0.33564122 1
I I12 1 0.17238891 0.14717211 0.83564018 1
I I13 1 0.32760786 0.35283175 0.33564157 1
I I14 1 0.32761019 0.64717114 0.83564023 1
I I15 1 0.67238944 0.35282848 0.83563969 1
